data_4036622
loop_
_publ_author_name
'Yang, Bing'
'Shen, Minxing'
'Ji, Xiaozhou'
'Xu, Ziyan'
'Sun, Hao'
'Jiang, Bo'
'Li, Guigen'

_publ_section_title
;
 Chiral N-Phosphonyl Imines for an Aza-Morita-Baylis-Hillman Reaction via
 Group-Assisted Purification (GAP) Chemistry.
;
_journal_issue 6
_journal_name_full 'The Journal of organic chemistry'
_journal_page_first 2488
_journal_page_last 2493
_journal_paper_doi 10.1021/acs.joc.6b00049
_journal_volume 81
_journal_year 2016
_chemical_formula_sum 'C22 H33 N4 O P'
_chemical_formula_weight 400.49
_space_group_IT_number 19
_space_group_name_Hall 'P 2ac 2ab'
_space_group_name_H-M_alt 'P 21 21 21'
_symmetry_cell_setting orthorhombic
_symmetry_space_group_name_H-M 'P 21 21 21'
_atom_sites_solution_hydrogens geom
_atom_sites_solution_primary direct
_atom_sites_solution_secondary difmap
_audit_creation_method SHELXL-97
_cell_angle_alpha 90.00
_cell_angle_beta 90.00
_cell_angle_gamma 90.00
_cell_formula_units_Z 8
_cell_length_a 12.8626(11)
_cell_length_b 17.9115(16)
_cell_length_c 20.6589(19)
_cell_measurement_reflns_used 2825
_cell_measurement_temperature 298(2)
_cell_measurement_theta_max 26.248
_cell_measurement_theta_min 2.479
_cell_volume 4759.6(7)
_computing_cell_refinement 'Bruker SMART'
_computing_data_collection 'Bruker SMART'
_computing_data_reduction 'Bruker SHELXTL'
_computing_molecular_graphics 'Bruker SHELXTL'
_computing_publication_material 'Bruker SHELXTL'
_computing_structure_refinement 'SHELXL-97 (Sheldrick, 1997)'
_computing_structure_solution 'SHELXS-97 (Sheldrick, 1990)'
_diffrn_ambient_temperature 298(2)
_diffrn_measured_fraction_theta_full 0.999
_diffrn_measured_fraction_theta_max 0.999
_diffrn_measurement_device_type 'CCD area detector'
_diffrn_measurement_method 'phi and omega scans'
_diffrn_radiation_monochromator graphite
_diffrn_radiation_source 'fine-focus sealed tube'
_diffrn_radiation_type MoK\a
_diffrn_radiation_wavelength 0.71073
_diffrn_reflns_av_R_equivalents 0.0805
_diffrn_reflns_av_sigmaI/netI 0.1161
_diffrn_reflns_limit_h_max 11
_diffrn_reflns_limit_h_min -15
_diffrn_reflns_limit_k_max 21
_diffrn_reflns_limit_k_min -21
_diffrn_reflns_limit_l_max 24
_diffrn_reflns_limit_l_min -24
_diffrn_reflns_number 23893
_diffrn_reflns_theta_full 25.02
_diffrn_reflns_theta_max 25.02
_diffrn_reflns_theta_min 2.27
_exptl_absorpt_coefficient_mu 0.134
_exptl_absorpt_correction_T_max 0.9868
_exptl_absorpt_correction_T_min 0.9712
_exptl_absorpt_correction_type multi-scan
_exptl_absorpt_process_details sadabs
_exptl_crystal_colour white
_exptl_crystal_density_diffrn 1.118
_exptl_crystal_density_method 'not measured'
_exptl_crystal_description block
_exptl_crystal_F_000 1728
_exptl_crystal_size_max 0.22
_exptl_crystal_size_mid 0.12
_exptl_crystal_size_min 0.10
_refine_diff_density_max 0.202
_refine_diff_density_min -0.137
_refine_diff_density_rms 0.030
_refine_ls_abs_structure_details 'Flack H D (1983), Acta Cryst. A39, 876-881'
_refine_ls_abs_structure_Flack -0.09(9)
_refine_ls_extinction_method none
_refine_ls_goodness_of_fit_ref 1.035
_refine_ls_hydrogen_treatment constr
_refine_ls_matrix_type full
_refine_ls_number_parameters 513
_refine_ls_number_reflns 8368
_refine_ls_number_restraints 0
_refine_ls_restrained_S_all 1.035
_refine_ls_R_factor_all 0.1377
_refine_ls_R_factor_gt 0.0499
_refine_ls_shift/su_max 0.001
_refine_ls_shift/su_mean 0.000
_refine_ls_structure_factor_coef Fsqd
_refine_ls_weighting_details 'calc w=1/[\s^2^(Fo^2^)+(0.0004P)^2^+0.0000P] where P=(Fo^2^+2Fc^2^)/3'
_refine_ls_weighting_scheme calc
_refine_ls_wR_factor_gt 0.0690
_refine_ls_wR_factor_ref 0.0767
_reflns_number_gt 3718
_reflns_number_total 8368
_reflns_threshold_expression >2sigma(I)
_cod_data_source_file jo6b00049_si_002.cif
_cod_data_source_block 150212b
_cod_depositor_comments
;
The following automatic conversions were performed:

data item '_symmetry_cell_setting' value 'Orthorhombic' was changed
to 'orthorhombic' in accordance with the
/home/saulius/struct/COD-crude-data/automatic-downloads/DataCite-retrospective/ACS/depositions/lib/dictionaries/cif_core.dic
dictionary named 'cif_core.dic' version 2.4.2 last updated on
2011-04-26.

Automatic conversion script
Id: cif_fix_values 6909 2019-04-08 15:41:33Z antanas 
;
_cod_original_sg_symbol_H-M P2(1)2(1)2(1)
_cod_database_code 4036622

loop_
_symmetry_equiv_pos_as_xyz
'x, y, z'
'-x+1/2, -y, z+1/2'
'-x, y+1/2, -z+1/2'
'x+1/2, -y+1/2, -z'

loop_
_atom_site_label
_atom_site_type_symbol
_atom_site_fract_x
_atom_site_fract_y
_atom_site_fract_z
_atom_site_U_iso_or_equiv
_atom_site_adp_type
_atom_site_occupancy
_atom_site_symmetry_multiplicity
_atom_site_calc_flag
_atom_site_refinement_flags
P1 P 0.09360(10) 0.52626(7) 0.32814(5) 0.0521(3) Uani 1 1 d .
P2 P 0.83930(10) 0.45878(7) 0.48266(6) 0.0628(4) Uani 1 1 d .
N1 N 0.1312(3) 0.60338(19) 0.29158(15) 0.0590(10) Uani 1 1 d .
N2 N 0.1829(2) 0.47330(18) 0.29276(13) 0.0547(9) Uani 1 1 d .
N3 N 0.1172(2) 0.52532(16) 0.40663(12) 0.0553(9) Uani 1 1 d .
H3 H 0.0647 0.5244 0.4323 0.066 Uiso 1 1 calc R
N4 N 0.4424(4) 0.4266(3) 0.4806(3) 0.152(2) Uani 1 1 d .
N5 N 0.7699(3) 0.5104(2) 0.53150(16) 0.0695(11) Uani 1 1 d .
N6 N 0.7866(2) 0.37870(18) 0.50668(16) 0.0623(10) Uani 1 1 d .
N7 N 0.8101(3) 0.4712(2) 0.40623(15) 0.0769(11) Uani 1 1 d .
H7 H 0.8599 0.4849 0.3811 0.092 Uiso 1 1 calc R
N8 N 0.5468(6) 0.3447(4) 0.2799(4) 0.228(4) Uani 1 1 d .
O1 O -0.01729(19) 0.50683(13) 0.32000(11) 0.0620(8) Uani 1 1 d .
O2 O 0.9534(2) 0.47040(15) 0.48817(11) 0.0693(8) Uani 1 1 d .
C1 C 0.2224(3) 0.5108(2) 0.23414(19) 0.0632(13) Uani 1 1 d .
H1 H 0.1700 0.5053 0.2001 0.076 Uiso 1 1 calc R
C2 C 0.2251(3) 0.5924(2) 0.25402(18) 0.0608(13) Uani 1 1 d .
H2 H 0.2844 0.5991 0.2832 0.073 Uiso 1 1 calc R
C3 C 0.2432(4) 0.6417(2) 0.1949(2) 0.0857(15) Uani 1 1 d .
H3A H 0.1872 0.6351 0.1640 0.103 Uiso 1 1 calc R
H3B H 0.2452 0.6938 0.2077 0.103 Uiso 1 1 calc R
C4 C 0.3465(4) 0.6191(3) 0.1646(2) 0.1026(18) Uani 1 1 d .
H4A H 0.3568 0.6475 0.1251 0.123 Uiso 1 1 calc R
H4B H 0.4024 0.6318 0.1941 0.123 Uiso 1 1 calc R
C5 C 0.3525(4) 0.5364(3) 0.1489(2) 0.1042(18) Uani 1 1 d .
H5A H 0.4222 0.5246 0.1342 0.125 Uiso 1 1 calc R
H5B H 0.3048 0.5254 0.1138 0.125 Uiso 1 1 calc R
C6 C 0.3260(4) 0.4871(2) 0.2065(2) 0.0878(15) Uani 1 1 d .
H6A H 0.3227 0.4353 0.1929 0.105 Uiso 1 1 calc R
H6B H 0.3796 0.4916 0.2393 0.105 Uiso 1 1 calc R
C7 C 0.1004(4) 0.6802(2) 0.3097(2) 0.0732(13) Uani 1 1 d .
H7A H 0.0948 0.7089 0.2694 0.088 Uiso 1 1 calc R
C8 C 0.1833(4) 0.7185(2) 0.35123(19) 0.0988(17) Uani 1 1 d .
H8A H 0.1892 0.6929 0.3919 0.148 Uiso 1 1 calc R
H8B H 0.1637 0.7695 0.3587 0.148 Uiso 1 1 calc R
H8C H 0.2489 0.7170 0.3291 0.148 Uiso 1 1 calc R
C9 C -0.0058(4) 0.6822(2) 0.3417(2) 0.1068(18) Uani 1 1 d .
H9A H -0.0568 0.6624 0.3125 0.160 Uiso 1 1 calc R
H9B H -0.0233 0.7328 0.3523 0.160 Uiso 1 1 calc R
H9C H -0.0043 0.6527 0.3804 0.160 Uiso 1 1 calc R
C10 C 0.1654(4) 0.3912(3) 0.2948(2) 0.0826(15) Uani 1 1 d .
H10 H 0.1212 0.3818 0.3326 0.099 Uiso 1 1 calc R
C11 C 0.1030(4) 0.3645(2) 0.2351(2) 0.120(2) Uani 1 1 d .
H11A H 0.0412 0.3941 0.2307 0.179 Uiso 1 1 calc R
H11B H 0.0842 0.3130 0.2406 0.179 Uiso 1 1 calc R
H11C H 0.1449 0.3698 0.1969 0.179 Uiso 1 1 calc R
C12 C 0.2642(4) 0.3467(3) 0.3056(2) 0.119(2) Uani 1 1 d .
H12A H 0.3078 0.3505 0.2680 0.178 Uiso 1 1 calc R
H12B H 0.2469 0.2953 0.3131 0.178 Uiso 1 1 calc R
H12C H 0.3005 0.3662 0.3425 0.178 Uiso 1 1 calc R
C13 C 0.2196(3) 0.5260(3) 0.43550(17) 0.0590(12) Uani 1 1 d .
H13 H 0.2694 0.5364 0.4008 0.071 Uiso 1 1 calc R
C14 C 0.2329(4) 0.5868(2) 0.4865(2) 0.0631(13) Uani 1 1 d .
C15 C 0.3279(4) 0.6197(3) 0.4971(2) 0.0929(17) Uani 1 1 d .
H15 H 0.3849 0.6038 0.4731 0.111 Uiso 1 1 calc R
C16 C 0.3411(5) 0.6756(3) 0.5421(3) 0.118(2) Uani 1 1 d .
H16 H 0.4057 0.6982 0.5471 0.142 Uiso 1 1 calc R
C17 C 0.2595(6) 0.6976(3) 0.5792(3) 0.106(2) Uani 1 1 d .
H17 H 0.2686 0.7343 0.6105 0.128 Uiso 1 1 calc R
C18 C 0.1644(5) 0.6659(3) 0.5705(2) 0.0972(17) Uani 1 1 d .
H18 H 0.1082 0.6816 0.5954 0.117 Uiso 1 1 calc R
C19 C 0.1508(4) 0.6093(2) 0.5241(2) 0.0759(14) Uani 1 1 d .
H19 H 0.0860 0.5871 0.5189 0.091 Uiso 1 1 calc R
C20 C 0.1835(4) 0.3981(2) 0.4801(2) 0.0892(16) Uani 1 1 d .
H20A H 0.2080 0.3540 0.4983 0.107 Uiso 1 1 calc R
H20B H 0.1126 0.4048 0.4735 0.107 Uiso 1 1 calc R
C21 C 0.2480(4) 0.4502(3) 0.4640(2) 0.0634(13) Uani 1 1 d .
C22 C 0.3547(5) 0.4378(3) 0.4749(3) 0.0954(19) Uani 1 1 d .
C23 C 0.7316(3) 0.3894(3) 0.5683(2) 0.0684(13) Uani 1 1 d .
H23 H 0.7827 0.3882 0.6034 0.082 Uiso 1 1 calc R
C24 C 0.6875(3) 0.4678(3) 0.56378(18) 0.0691(13) Uani 1 1 d .
H24 H 0.6269 0.4665 0.5350 0.083 Uiso 1 1 calc R
C25 C 0.6511(4) 0.4920(3) 0.6303(2) 0.0995(17) Uani 1 1 d .
H25A H 0.6236 0.5424 0.6285 0.119 Uiso 1 1 calc R
H25B H 0.7087 0.4911 0.6605 0.119 Uiso 1 1 calc R
C26 C 0.5655(4) 0.4369(4) 0.6522(2) 0.117(2) Uani 1 1 d .
H26A H 0.5463 0.4483 0.6965 0.141 Uiso 1 1 calc R
H26B H 0.5044 0.4441 0.6254 0.141 Uiso 1 1 calc R
C27 C 0.5983(5) 0.3573(3) 0.6483(2) 0.115(2) Uani 1 1 d .
H27A H 0.5382 0.3260 0.6564 0.138 Uiso 1 1 calc R
H27B H 0.6484 0.3477 0.6824 0.138 Uiso 1 1 calc R
C28 C 0.6459(4) 0.3348(3) 0.5841(2) 0.0892(15) Uani 1 1 d .
H28A H 0.6739 0.2846 0.5870 0.107 Uiso 1 1 calc R
H28B H 0.5935 0.3356 0.5504 0.107 Uiso 1 1 calc R
C29 C 0.7724(5) 0.5923(3) 0.5281(3) 0.109(2) Uani 1 1 d .
H29 H 0.8107 0.6002 0.4876 0.131 Uiso 1 1 calc R
C30 C 0.6675(4) 0.6269(2) 0.5114(3) 0.124(2) Uani 1 1 d .
H30A H 0.6201 0.6194 0.5467 0.186 Uiso 1 1 calc R
H30B H 0.6403 0.6037 0.4731 0.186 Uiso 1 1 calc R
H30C H 0.6761 0.6794 0.5039 0.186 Uiso 1 1 calc R
C31 C 0.8384(5) 0.6271(3) 0.5729(3) 0.175(3) Uani 1 1 d .
H31A H 0.8058 0.6274 0.6148 0.263 Uiso 1 1 calc R
H31B H 0.8517 0.6775 0.5595 0.263 Uiso 1 1 calc R
H31C H 0.9028 0.6002 0.5753 0.263 Uiso 1 1 calc R
C32 C 0.8456(4) 0.3063(3) 0.5014(3) 0.0961(17) Uani 1 1 d .
H32 H 0.7935 0.2682 0.5117 0.115 Uiso 1 1 calc R
C33 C 0.8775(5) 0.2880(3) 0.4380(2) 0.151(3) Uani 1 1 d .
H33A H 0.9198 0.3276 0.4209 0.226 Uiso 1 1 calc R
H33B H 0.8175 0.2814 0.4110 0.226 Uiso 1 1 calc R
H33C H 0.9171 0.2426 0.4388 0.226 Uiso 1 1 calc R
C34 C 0.9296(4) 0.2945(3) 0.5523(2) 0.1129(19) Uani 1 1 d .
H34A H 0.9597 0.2458 0.5469 0.169 Uiso 1 1 calc R
H34B H 0.8994 0.2983 0.5946 0.169 Uiso 1 1 calc R
H34C H 0.9825 0.3318 0.5473 0.169 Uiso 1 1 calc R
C35 C 0.7081(4) 0.4613(3) 0.3764(2) 0.0811(15) Uani 1 1 d .
H35 H 0.6605 0.4416 0.4092 0.097 Uiso 1 1 calc R
C36 C 0.6633(5) 0.5321(3) 0.3508(2) 0.0760(15) Uani 1 1 d .
C37 C 0.7229(4) 0.5814(3) 0.3137(3) 0.1005(19) Uani 1 1 d .
H37 H 0.7916 0.5697 0.3041 0.121 Uiso 1 1 calc R
C38 C 0.6815(6) 0.6464(4) 0.2914(3) 0.115(2) Uani 1 1 d .
H38 H 0.7237 0.6794 0.2686 0.138 Uiso 1 1 calc R
C39 C 0.5796(6) 0.6644(4) 0.3016(3) 0.123(2) Uani 1 1 d .
H39 H 0.5521 0.7085 0.2852 0.147 Uiso 1 1 calc R
C40 C 0.5186(5) 0.6161(4) 0.3365(3) 0.126(2) Uani 1 1 d .
H40 H 0.4489 0.6271 0.3438 0.151 Uiso 1 1 calc R
C41 C 0.5611(5) 0.5512(4) 0.3608(3) 0.111(2) Uani 1 1 d .
H41 H 0.5191 0.5193 0.3848 0.133 Uiso 1 1 calc R
C42 C 0.7972(5) 0.3835(3) 0.2861(3) 0.121(2) Uani 1 1 d .
H42A H 0.7905 0.3497 0.2522 0.146 Uiso 1 1 calc R
H42B H 0.8622 0.4030 0.2963 0.146 Uiso 1 1 calc R
C43 C 0.7147(5) 0.4036(3) 0.3198(3) 0.0960(19) Uani 1 1 d .
C44 C 0.6202(6) 0.3718(4) 0.3015(4) 0.151(3) Uani 1 1 d .

loop_
_atom_site_aniso_label
_atom_site_aniso_U_11
_atom_site_aniso_U_22
_atom_site_aniso_U_33
_atom_site_aniso_U_23
_atom_site_aniso_U_13
_atom_site_aniso_U_12
P1 0.0509(8) 0.0650(8) 0.0405(6) -0.0012(7) -0.0018(7) -0.0025(7)
P2 0.0535(9) 0.0813(10) 0.0536(8) -0.0002(8) 0.0074(7) -0.0023(8)
N1 0.064(3) 0.059(3) 0.054(2) -0.003(2) 0.006(2) 0.000(2)
N2 0.062(2) 0.054(2) 0.0479(19) -0.0078(19) 0.0037(19) -0.004(2)
N3 0.045(2) 0.080(2) 0.0411(18) -0.0055(18) -0.0025(18) -0.005(2)
N4 0.092(4) 0.163(5) 0.200(6) 0.035(4) -0.036(5) 0.012(4)
N5 0.066(3) 0.064(3) 0.078(3) -0.004(2) 0.016(2) 0.000(2)
N6 0.056(2) 0.068(3) 0.062(3) -0.004(2) 0.009(2) -0.001(2)
N7 0.052(3) 0.116(3) 0.062(2) 0.015(2) -0.001(2) -0.008(2)
N8 0.158(7) 0.231(7) 0.294(9) -0.091(6) -0.043(6) -0.040(6)
O1 0.0461(18) 0.093(2) 0.0468(16) 0.0027(15) -0.0050(15) -0.0104(16)
O2 0.0477(18) 0.106(2) 0.0540(17) 0.0013(17) 0.0029(16) -0.0073(19)
C1 0.064(3) 0.081(4) 0.044(3) -0.009(2) 0.011(3) -0.006(3)
C2 0.064(3) 0.075(4) 0.043(3) 0.000(3) 0.005(3) -0.015(3)
C3 0.097(4) 0.098(4) 0.062(3) 0.007(3) 0.008(3) -0.020(3)
C4 0.109(5) 0.131(5) 0.068(4) 0.010(3) 0.029(4) -0.033(4)
C5 0.105(4) 0.133(5) 0.074(4) -0.006(4) 0.035(3) -0.018(4)
C6 0.095(4) 0.099(4) 0.069(3) -0.016(3) 0.026(3) -0.007(4)
C7 0.093(4) 0.068(4) 0.058(3) 0.005(2) 0.002(3) 0.001(3)
C8 0.139(5) 0.072(3) 0.085(4) -0.014(3) -0.011(4) -0.002(4)
C9 0.115(5) 0.095(4) 0.111(5) -0.002(3) 0.022(4) 0.034(3)
C10 0.100(4) 0.074(4) 0.075(3) -0.015(3) 0.021(4) -0.011(4)
C11 0.142(5) 0.106(4) 0.110(4) -0.044(3) 0.014(4) -0.031(4)
C12 0.144(5) 0.088(4) 0.124(5) 0.005(3) 0.028(4) 0.037(4)
C13 0.044(3) 0.088(4) 0.045(2) -0.002(3) 0.000(2) 0.001(3)
C14 0.065(4) 0.075(3) 0.049(3) -0.002(3) -0.017(3) -0.009(3)
C15 0.079(4) 0.111(5) 0.089(4) -0.019(3) -0.020(4) -0.013(4)
C16 0.113(6) 0.121(5) 0.120(6) -0.027(4) -0.046(5) -0.036(5)
C17 0.137(7) 0.095(5) 0.088(5) -0.020(4) -0.037(5) -0.001(5)
C18 0.124(6) 0.093(4) 0.075(4) -0.010(3) -0.013(4) 0.008(4)
C19 0.085(4) 0.083(4) 0.059(3) -0.011(3) -0.012(3) -0.003(3)
C20 0.083(4) 0.092(4) 0.092(4) 0.007(3) 0.003(4) 0.016(3)
C21 0.054(4) 0.078(4) 0.058(3) -0.003(3) -0.003(3) 0.003(3)
C22 0.070(4) 0.119(5) 0.097(4) 0.010(3) -0.017(4) 0.010(4)
C23 0.056(3) 0.090(4) 0.059(3) 0.008(3) 0.007(3) -0.005(3)
C24 0.060(3) 0.091(4) 0.056(3) -0.002(3) 0.016(3) -0.001(3)
C25 0.098(4) 0.130(5) 0.071(3) -0.009(3) 0.025(3) 0.005(4)
C26 0.099(5) 0.183(6) 0.069(4) -0.003(4) 0.040(3) -0.005(5)
C27 0.097(5) 0.158(6) 0.090(5) 0.026(4) 0.028(4) -0.027(5)
C28 0.078(4) 0.111(4) 0.079(4) 0.023(3) 0.006(3) -0.017(3)
C29 0.104(5) 0.094(5) 0.128(5) -0.011(4) -0.004(5) 0.006(4)
C30 0.143(5) 0.096(4) 0.133(5) -0.006(4) -0.015(5) 0.029(4)
C31 0.141(6) 0.129(5) 0.257(9) -0.082(5) -0.028(6) -0.009(5)
C32 0.096(4) 0.093(4) 0.099(5) -0.021(3) 0.007(4) 0.012(4)
C33 0.184(7) 0.146(5) 0.123(5) -0.028(4) -0.015(5) 0.063(5)
C34 0.107(5) 0.110(4) 0.121(4) 0.022(3) -0.017(4) 0.029(4)
C35 0.057(4) 0.112(5) 0.074(3) 0.016(4) -0.007(3) -0.016(3)
C36 0.050(4) 0.111(5) 0.067(3) -0.001(3) -0.009(3) -0.002(4)
C37 0.084(5) 0.108(5) 0.109(5) 0.019(4) 0.008(4) 0.015(4)
C38 0.095(6) 0.131(6) 0.119(5) 0.022(4) 0.001(5) 0.012(5)
C39 0.112(7) 0.123(6) 0.133(6) 0.000(5) -0.029(5) 0.025(5)
C40 0.083(5) 0.163(7) 0.131(6) -0.003(5) -0.014(5) 0.033(5)
C41 0.080(5) 0.143(6) 0.110(5) 0.018(4) -0.008(4) 0.003(4)
C42 0.116(6) 0.111(5) 0.137(6) -0.006(4) 0.005(5) -0.022(4)
C43 0.075(5) 0.091(4) 0.123(6) -0.002(4) -0.036(4) -0.011(4)
C44 0.109(7) 0.147(7) 0.197(8) -0.034(5) -0.037(6) -0.021(5)

loop_
_atom_type_symbol
_atom_type_description
_atom_type_scat_dispersion_real
_atom_type_scat_dispersion_imag
_atom_type_scat_source
C C 0.0033 0.0016 'International Tables Vol C Tables 4.2.6.8 and 6.1.1.4'
H H 0.0000 0.0000 'International Tables Vol C Tables 4.2.6.8 and 6.1.1.4'
N N 0.0061 0.0033 'International Tables Vol C Tables 4.2.6.8 and 6.1.1.4'
O O 0.0106 0.0060 'International Tables Vol C Tables 4.2.6.8 and 6.1.1.4'
P P 0.1023 0.0942 'International Tables Vol C Tables 4.2.6.8 and 6.1.1.4'

loop_
_geom_angle_atom_site_label_1
_geom_angle_atom_site_label_2
_geom_angle_atom_site_label_3
_geom_angle
O1 P1 N1 115.37(17)
O1 P1 N3 106.69(15)
N1 P1 N3 113.90(17)
O1 P1 N2 118.91(16)
N1 P1 N2 94.27(18)
N3 P1 N2 107.44(16)
O2 P2 N5 114.37(19)
O2 P2 N7 106.33(17)
N5 P2 N7 113.16(18)
O2 P2 N6 120.02(18)
N5 P2 N6 94.67(19)
N7 P2 N6 108.14(18)
C2 N1 C7 119.0(3)
C2 N1 P1 112.1(3)
C7 N1 P1 125.8(3)
C1 N2 C10 121.7(3)
C1 N2 P1 109.9(3)
C10 N2 P1 116.6(3)
C13 N3 P1 125.0(2)
C13 N3 H3 117.5
P1 N3 H3 117.5
C24 N5 C29 123.8(4)
C24 N5 P2 112.4(3)
C29 N5 P2 121.6(3)
C23 N6 C32 114.7(4)
C23 N6 P2 110.0(3)
C32 N6 P2 121.1(3)
C35 N7 P2 126.6(3)
C35 N7 H7 116.7
P2 N7 H7 116.7
N2 C1 C6 119.1(4)
N2 C1 C2 102.9(3)
C6 C1 C2 110.6(4)
N2 C1 H1 107.9
C6 C1 H1 107.9
C2 C1 H1 107.9
N1 C2 C1 104.9(4)
N1 C2 C3 118.5(4)
C1 C2 C3 110.2(3)
N1 C2 H2 107.6
C1 C2 H2 107.6
C3 C2 H2 107.6
C4 C3 C2 108.0(4)
C4 C3 H3A 110.1
C2 C3 H3A 110.1
C4 C3 H3B 110.1
C2 C3 H3B 110.1
H3A C3 H3B 108.4
C5 C4 C3 113.0(4)
C5 C4 H4A 109.0
C3 C4 H4A 109.0
C5 C4 H4B 109.0
C3 C4 H4B 109.0
H4A C4 H4B 107.8
C4 C5 C6 112.9(4)
C4 C5 H5A 109.0
C6 C5 H5A 109.0
C4 C5 H5B 109.0
C6 C5 H5B 109.0
H5A C5 H5B 107.8
C1 C6 C5 109.3(4)
C1 C6 H6A 109.8
C5 C6 H6A 109.8
C1 C6 H6B 109.8
C5 C6 H6B 109.8
H6A C6 H6B 108.3
N1 C7 C9 111.9(4)
N1 C7 C8 111.8(4)
C9 C7 C8 111.9(4)
N1 C7 H7A 107.0
C9 C7 H7A 107.0
C8 C7 H7A 107.0
C7 C8 H8A 109.5
C7 C8 H8B 109.5
H8A C8 H8B 109.5
C7 C8 H8C 109.5
H8A C8 H8C 109.5
H8B C8 H8C 109.5
C7 C9 H9A 109.5
C7 C9 H9B 109.5
H9A C9 H9B 109.5
C7 C9 H9C 109.5
H9A C9 H9C 109.5
H9B C9 H9C 109.5
N2 C10 C12 113.4(4)
N2 C10 C11 111.1(4)
C12 C10 C11 112.9(4)
N2 C10 H10 106.2
C12 C10 H10 106.2
C11 C10 H10 106.2
C10 C11 H11A 109.5
C10 C11 H11B 109.5
H11A C11 H11B 109.5
C10 C11 H11C 109.5
H11A C11 H11C 109.5
H11B C11 H11C 109.5
C10 C12 H12A 109.5
C10 C12 H12B 109.5
H12A C12 H12B 109.5
C10 C12 H12C 109.5
H12A C12 H12C 109.5
H12B C12 H12C 109.5
N3 C13 C21 111.8(4)
N3 C13 C14 113.2(4)
C21 C13 C14 110.0(3)
N3 C13 H13 107.2
C21 C13 H13 107.2
C14 C13 H13 107.2
C19 C14 C15 117.9(4)
C19 C14 C13 121.0(4)
C15 C14 C13 121.1(5)
C14 C15 C16 122.0(6)
C14 C15 H15 119.0
C16 C15 H15 119.0
C17 C16 C15 119.8(6)
C17 C16 H16 120.1
C15 C16 H16 120.1
C16 C17 C18 120.0(6)
C16 C17 H17 120.0
C18 C17 H17 120.0
C17 C18 C19 120.1(6)
C17 C18 H18 119.9
C19 C18 H18 119.9
C14 C19 C18 120.2(5)
C14 C19 H19 119.9
C18 C19 H19 119.9
C21 C20 H20A 120.0
C21 C20 H20B 120.0
H20A C20 H20B 120.0
C20 C21 C22 118.2(5)
C20 C21 C13 126.0(5)
C22 C21 C13 115.8(5)
N4 C22 C21 176.6(8)
N6 C23 C28 117.1(4)
N6 C23 C24 104.3(3)
C28 C23 C24 109.8(4)
N6 C23 H23 108.4
C28 C23 H23 108.4
C24 C23 H23 108.4
N5 C24 C25 119.1(4)
N5 C24 C23 103.8(4)
C25 C24 C23 108.9(4)
N5 C24 H24 108.2
C25 C24 H24 108.2
C23 C24 H24 108.2
C24 C25 C26 107.7(4)
C24 C25 H25A 110.2
C26 C25 H25A 110.2
C24 C25 H25B 110.2
C26 C25 H25B 110.2
H25A C25 H25B 108.5
C27 C26 C25 113.1(5)
C27 C26 H26A 109.0
C25 C26 H26A 109.0
C27 C26 H26B 109.0
C25 C26 H26B 109.0
H26A C26 H26B 107.8
C26 C27 C28 114.6(4)
C26 C27 H27A 108.6
C28 C27 H27A 108.6
C26 C27 H27B 108.6
C28 C27 H27B 108.6
H27A C27 H27B 107.6
C23 C28 C27 108.3(4)
C23 C28 H28A 110.0
C27 C28 H28A 110.0
C23 C28 H28B 110.0
C27 C28 H28B 110.0
H28A C28 H28B 108.4
C31 C29 N5 115.1(5)
C31 C29 C30 120.3(5)
N5 C29 C30 113.5(5)
C31 C29 H29 101.2
N5 C29 H29 101.2
C30 C29 H29 101.2
C29 C30 H30A 109.5
C29 C30 H30B 109.5
H30A C30 H30B 109.5
C29 C30 H30C 109.5
H30A C30 H30C 109.5
H30B C30 H30C 109.5
C29 C31 H31A 109.5
C29 C31 H31B 109.5
H31A C31 H31B 109.5
C29 C31 H31C 109.5
H31A C31 H31C 109.5
H31B C31 H31C 109.5
C33 C32 N6 114.4(5)
C33 C32 C34 113.8(5)
N6 C32 C34 115.3(4)
C33 C32 H32 103.8
N6 C32 H32 103.8
C34 C32 H32 103.8
C32 C33 H33A 109.5
C32 C33 H33B 109.5
H33A C33 H33B 109.5
C32 C33 H33C 109.5
H33A C33 H33C 109.5
H33B C33 H33C 109.5
C32 C34 H34A 109.5
C32 C34 H34B 109.5
H34A C34 H34B 109.5
C32 C34 H34C 109.5
H34A C34 H34C 109.5
H34B C34 H34C 109.5
N7 C35 C36 113.2(4)
N7 C35 C43 110.3(4)
C36 C35 C43 108.6(4)
N7 C35 H35 108.2
C36 C35 H35 108.2
C43 C35 H35 108.2
C41 C36 C37 116.6(6)
C41 C36 C35 121.9(6)
C37 C36 C35 121.4(5)
C38 C37 C36 120.8(6)
C38 C37 H37 119.6
C36 C37 H37 119.6
C37 C38 C39 121.7(7)
C37 C38 H38 119.2
C39 C38 H38 119.2
C38 C39 C40 118.7(7)
C38 C39 H39 120.7
C40 C39 H39 120.7
C39 C40 C41 119.8(7)
C39 C40 H40 120.1
C41 C40 H40 120.1
C36 C41 C40 122.4(6)
C36 C41 H41 118.8
C40 C41 H41 118.8
C43 C42 H42A 120.0
C43 C42 H42B 120.0
H42A C42 H42B 120.0
C42 C43 C44 116.5(6)
C42 C43 C35 128.2(6)
C44 C43 C35 115.2(6)
N8 C44 C43 172.7(10)

loop_
_geom_bond_atom_site_label_1
_geom_bond_atom_site_label_2
_geom_bond_distance
P1 O1 1.478(3)
P1 N1 1.647(3)
P1 N3 1.650(3)
P1 N2 1.659(3)
P2 O2 1.486(2)
P2 N5 1.634(3)
P2 N7 1.638(3)
P2 N6 1.662(3)
N1 C2 1.449(4)
N1 C7 1.481(4)
N2 C1 1.475(4)
N2 C10 1.488(5)
N3 C13 1.445(4)
N3 H3 0.8600
N4 C22 1.152(5)
N5 C24 1.467(5)
N5 C29 1.470(6)
N6 C23 1.468(4)
N6 C32 1.507(5)
N7 C35 1.460(5)
N7 H7 0.8600
N8 C44 1.152(7)
C1 C6 1.510(5)
C1 C2 1.518(5)
C1 H1 0.9800
C2 C3 1.525(5)
C2 H2 0.9800
C3 C4 1.525(6)
C3 H3A 0.9700
C3 H3B 0.9700
C4 C5 1.518(6)
C4 H4A 0.9700
C4 H4B 0.9700
C5 C6 1.520(5)
C5 H5A 0.9700
C5 H5B 0.9700
C6 H6A 0.9700
C6 H6B 0.9700
C7 C9 1.517(5)
C7 C8 1.531(5)
C7 H7A 0.9800
C8 H8A 0.9600
C8 H8B 0.9600
C8 H8C 0.9600
C9 H9A 0.9600
C9 H9B 0.9600
C9 H9C 0.9600
C10 C12 1.516(6)
C10 C11 1.548(5)
C10 H10 0.9800
C11 H11A 0.9600
C11 H11B 0.9600
C11 H11C 0.9600
C12 H12A 0.9600
C12 H12B 0.9600
C12 H12C 0.9600
C13 C21 1.525(5)
C13 C14 1.525(5)
C13 H13 0.9800
C14 C19 1.372(5)
C14 C15 1.374(5)
C15 C16 1.376(6)
C15 H15 0.9300
C16 C17 1.358(7)
C16 H16 0.9300
C17 C18 1.361(7)
C17 H17 0.9300
C18 C19 1.405(5)
C18 H18 0.9300
C19 H19 0.9300
C20 C21 1.291(5)
C20 H20A 0.9300
C20 H20B 0.9300
C21 C22 1.408(6)
C23 C28 1.509(5)
C23 C24 1.518(5)
C23 H23 0.9800
C24 C25 1.514(5)
C24 H24 0.9800
C25 C26 1.546(6)
C25 H25A 0.9700
C25 H25B 0.9700
C26 C27 1.489(6)
C26 H26A 0.9700
C26 H26B 0.9700
C27 C28 1.515(6)
C27 H27A 0.9700
C27 H27B 0.9700
C28 H28A 0.9700
C28 H28B 0.9700
C29 C31 1.403(6)
C29 C30 1.523(6)
C29 H29 0.9800
C30 H30A 0.9600
C30 H30B 0.9600
C30 H30C 0.9600
C31 H31A 0.9600
C31 H31B 0.9600
C31 H31C 0.9600
C32 C33 1.412(5)
C32 C34 1.521(5)
C32 H32 0.9800
C33 H33A 0.9600
C33 H33B 0.9600
C33 H33C 0.9600
C34 H34A 0.9600
C34 H34B 0.9600
C34 H34C 0.9600
C35 C36 1.488(6)
C35 C43 1.562(7)
C35 H35 0.9800
C36 C41 1.375(6)
C36 C37 1.399(6)
C37 C38 1.360(6)
C37 H37 0.9300
C38 C39 1.367(7)
C38 H38 0.9300
C39 C40 1.374(7)
C39 H39 0.9300
C40 C41 1.377(7)
C40 H40 0.9300
C41 H41 0.9300
C42 C43 1.320(6)
C42 H42A 0.9300
C42 H42B 0.9300
C43 C44 1.395(8)

loop_
_geom_torsion_atom_site_label_1
_geom_torsion_atom_site_label_2
_geom_torsion_atom_site_label_3
_geom_torsion_atom_site_label_4
_geom_torsion
O1 P1 N1 C2 -131.1(3)
N3 P1 N1 C2 105.0(3)
N2 P1 N1 C2 -6.2(3)
O1 P1 N1 C7 69.1(4)
N3 P1 N1 C7 -54.8(4)
N2 P1 N1 C7 -166.1(3)
O1 P1 N2 C1 102.8(3)
N1 P1 N2 C1 -19.4(3)
N3 P1 N2 C1 -136.1(3)
O1 P1 N2 C10 -40.9(3)
N1 P1 N2 C10 -163.1(3)
N3 P1 N2 C10 80.2(3)
O1 P1 N3 C13 166.6(3)
N1 P1 N3 C13 -65.0(4)
N2 P1 N3 C13 38.0(4)
O2 P2 N5 C24 -134.9(3)
N7 P2 N5 C24 103.1(3)
N6 P2 N5 C24 -8.9(3)
O2 P2 N5 C29 61.3(4)
N7 P2 N5 C29 -60.7(4)
N6 P2 N5 C29 -172.7(4)
O2 P2 N6 C23 105.7(3)
N5 P2 N6 C23 -16.0(3)
N7 P2 N6 C23 -132.2(3)
O2 P2 N6 C32 -31.9(4)
N5 P2 N6 C32 -153.6(3)
N7 P2 N6 C32 90.1(4)
O2 P2 N7 C35 176.1(4)
N5 P2 N7 C35 -57.5(5)
N6 P2 N7 C35 46.0(5)
C10 N2 C1 C6 -58.4(5)
P1 N2 C1 C6 160.1(3)
C10 N2 C1 C2 178.8(4)
P1 N2 C1 C2 37.2(4)
C7 N1 C2 C1 -170.1(3)
P1 N1 C2 C1 28.6(4)
C7 N1 C2 C3 -46.7(5)
P1 N1 C2 C3 151.9(3)
N2 C1 C2 N1 -39.9(4)
C6 C1 C2 N1 -168.2(3)
N2 C1 C2 C3 -168.5(4)
C6 C1 C2 C3 63.2(5)
N1 C2 C3 C4 179.8(4)
C1 C2 C3 C4 -59.5(5)
C2 C3 C4 C5 54.5(5)
C3 C4 C5 C6 -52.6(6)
N2 C1 C6 C5 -176.9(4)
C2 C1 C6 C5 -57.9(5)
C4 C5 C6 C1 52.6(6)
C2 N1 C7 C9 173.1(3)
P1 N1 C7 C9 -28.3(5)
C2 N1 C7 C8 -60.5(4)
P1 N1 C7 C8 98.0(4)
C1 N2 C10 C12 79.8(5)
P1 N2 C10 C12 -141.0(3)
C1 N2 C10 C11 -48.7(5)
P1 N2 C10 C11 90.5(4)
P1 N3 C13 C21 -106.8(4)
P1 N3 C13 C14 128.3(3)
N3 C13 C14 C19 32.1(5)
C21 C13 C14 C19 -93.7(5)
N3 C13 C14 C15 -149.1(4)
C21 C13 C14 C15 85.1(5)
C19 C14 C15 C16 -2.3(7)
C13 C14 C15 C16 178.8(5)
C14 C15 C16 C17 2.4(9)
C15 C16 C17 C18 -1.8(10)
C16 C17 C18 C19 1.3(9)
C15 C14 C19 C18 1.7(6)
C13 C14 C19 C18 -179.5(4)
C17 C18 C19 C14 -1.2(7)
N3 C13 C21 C20 -20.6(6)
C14 C13 C21 C20 106.0(5)
N3 C13 C21 C22 161.0(4)
C14 C13 C21 C22 -72.4(5)
C20 C21 C22 N4 95(12)
C13 C21 C22 N4 -86(12)
C32 N6 C23 C28 -63.2(5)
P2 N6 C23 C28 156.2(3)
C32 N6 C23 C24 175.1(3)
P2 N6 C23 C24 34.6(4)
C29 N5 C24 C25 -45.8(6)
P2 N5 C24 C25 150.8(4)
C29 N5 C24 C23 -167.1(4)
P2 N5 C24 C23 29.5(4)
N6 C23 C24 N5 -38.7(4)
C28 C23 C24 N5 -165.1(3)
N6 C23 C24 C25 -166.7(4)
C28 C23 C24 C25 67.0(5)
N5 C24 C25 C26 -179.4(4)
C23 C24 C25 C26 -60.7(5)
C24 C25 C26 C27 52.8(6)
C25 C26 C27 C28 -49.8(7)
N6 C23 C28 C27 -178.5(4)
C24 C23 C28 C27 -59.7(5)
C26 C27 C28 C23 52.0(6)
C24 N5 C29 C31 100.1(6)
P2 N5 C29 C31 -97.9(5)
C24 N5 C29 C30 -44.1(6)
P2 N5 C29 C30 117.9(5)
C23 N6 C32 C33 165.8(5)
P2 N6 C32 C33 -58.4(6)
C23 N6 C32 C34 -59.5(5)
P2 N6 C32 C34 76.3(5)
P2 N7 C35 C36 114.9(4)
P2 N7 C35 C43 -123.1(4)
N7 C35 C36 C41 -135.6(5)
C43 C35 C36 C41 101.5(6)
N7 C35 C36 C37 46.3(6)
C43 C35 C36 C37 -76.6(6)
C41 C36 C37 C38 2.7(8)
C35 C36 C37 C38 -179.1(5)
C36 C37 C38 C39 -3.1(9)
C37 C38 C39 C40 1.4(10)
C38 C39 C40 C41 0.4(10)
C37 C36 C41 C40 -0.9(9)
C35 C36 C41 C40 -179.1(5)
C39 C40 C41 C36 -0.7(10)
N7 C35 C43 C42 -22.3(9)
C36 C35 C43 C42 102.3(7)
N7 C35 C43 C44 160.3(5)
C36 C35 C43 C44 -75.0(7)
C42 C43 C44 N8 -26(7)
C35 C43 C44 N8 152(7)
